data_7204944
_publ_section_title
;
 Conformations of 1,3,6,2-dioxaselenaphosphocanes
;
_journal_issue 12
_journal_name_full 'Journal of the Chemical Society, Perkin Transactions 2'
_journal_page_first 2374
_journal_paper_doi 10.1039/b008294p
_journal_year 2001
_chemical_formula_sum 'C12 H17 O2 P Se2'
_chemical_formula_weight 382.15
_chemical_name_systematic
; 
? 
;
_space_group_IT_number 61
_symmetry_cell_setting orthorhombic
_symmetry_space_group_name_Hall '-P 2ac 2ab'
_symmetry_space_group_name_H-M 'P b c a'
_atom_sites_solution_hydrogens geom
_atom_sites_solution_primary direct
_atom_sites_solution_secondary difmap
_audit_creation_method SHELXL-97
_cell_angle_alpha 90.00
_cell_angle_beta 90.00
_cell_angle_gamma 90.00
_cell_formula_units_Z 8
_cell_length_a 9.270(2)
_cell_length_b 16.083(3)
_cell_length_c 19.858(4)
_cell_measurement_reflns_used 25
_cell_measurement_temperature 293(2)
_cell_measurement_theta_max 12.24
_cell_measurement_theta_min 7.85
_cell_volume 2960.6(10)
_computing_cell_refinement 'Enraf-Nonius CAD4'
_computing_data_collection 'Enraf-Nonius CAD4'
_computing_data_reduction 'Enraf-Nonius SDP-Plus'
_computing_molecular_graphics 'Bruker SMART'
_computing_publication_material 'SHELXL-97 (Sheldrick, 1997)'
_computing_structure_refinement 'SHELXL-97 (Sheldrick, 1997)'
_computing_structure_solution 'SHELXS-97 (Sheldrick, 1990)'
_diffrn_ambient_temperature 293(2)
_diffrn_measured_fraction_theta_full 0.882
_diffrn_measured_fraction_theta_max 0.882
_diffrn_measurement_device_type 'Enraf-Nonius Scint.'
_diffrn_measurement_method 'omega and two theta scans'
_diffrn_radiation_monochromator graphite
_diffrn_radiation_source 'fine-focus sealed tube'
_diffrn_radiation_type MoK\a
_diffrn_radiation_wavelength 0.71073
_diffrn_reflns_av_R_equivalents 0.0000
_diffrn_reflns_av_sigmaI/netI 6.7074
_diffrn_reflns_limit_h_max 11
_diffrn_reflns_limit_h_min 0
_diffrn_reflns_limit_k_max 19
_diffrn_reflns_limit_k_min 0
_diffrn_reflns_limit_l_max 23
_diffrn_reflns_limit_l_min 0
_diffrn_reflns_number 2589
_diffrn_reflns_theta_full 24.97
_diffrn_reflns_theta_max 24.97
_diffrn_reflns_theta_min 2.05
_diffrn_standards_decay_% 0
_diffrn_standards_interval_time 60
_diffrn_standards_number 3
_exptl_absorpt_coefficient_mu 5.092
_exptl_absorpt_correction_T_max 1.128
_exptl_absorpt_correction_T_min 0.886
_exptl_absorpt_correction_type DIFABS
_exptl_crystal_colour colorless
_exptl_crystal_density_diffrn 1.715
_exptl_crystal_density_method 'not measured'
_exptl_crystal_F_000 1504
_exptl_crystal_size_max 0.50
_exptl_crystal_size_mid 0.40
_exptl_crystal_size_min 0.40
_refine_diff_density_max 0.404
_refine_diff_density_min -0.492
_refine_diff_density_rms 0.098
_refine_ls_extinction_method none
_refine_ls_goodness_of_fit_ref 0.816
_refine_ls_hydrogen_treatment mixed
_refine_ls_matrix_type full
_refine_ls_number_parameters 154
_refine_ls_number_reflns 2589
_refine_ls_number_restraints 0
_refine_ls_restrained_S_all 0.816
_refine_ls_R_factor_all 0.1179
_refine_ls_R_factor_gt 0.0496
_refine_ls_shift/su_max 0.030
_refine_ls_shift/su_mean 0.006
_refine_ls_structure_factor_coef Fsqd
_refine_ls_weighting_details 'w=1/[\s^2^(Fo^2^)+(0.1000P)^2^+0.0000P] where P=(Fo^2^+2Fc^2^)/3'
_refine_ls_weighting_scheme calc
_refine_ls_wR_factor_gt 0.1133
_refine_ls_wR_factor_ref 0.1298
_reflns_number_gt 1489
_reflns_number_total 2589
_reflns_threshold_expression >2sigma(I)
_cod_data_source_file b008294p.txt
_cod_data_source_block yao1017
_cod_depositor_comments
;
The following automatic conversions were performed:
'_symmetry_cell_setting' value 'Orthorhombic' changed to 'orthorhombic'
according to '/home/saulius/struct/CIF-dictionaries/cif_core.dic'
dictionary named 'cif_core.dic' version 2.4.1 from 2010-06-29.

Automatic conversion script
Id: cif_fix_enum 1527 2010-12-29 10:47:43Z saulius 

The following automatic conversions were performed:

'_refine_ls_weighting_scheme' value 'calc
w=1/[\s^2^(Fo^2^)+(0.1000P)^2^+0.0000P] where P=(Fo^2^+2Fc^2^)/3' was
changed to 'calc'. New tag '_refine_ls_weighting_details' was
created. The value of the new tag was set to
'w=1/[\s^2^(Fo^2^)+(0.1000P)^2^+0.0000P] where P=(Fo^2^+2Fc^2^)/3'.

Automatic conversion script
Id: cif_fix_values 3143 2015-03-26 13:38:13Z robertas 
;
_cod_original_sg_symbol_H-M 'Pbca (No.61)'
_cod_database_code 7204944

loop_
_symmetry_equiv_pos_as_xyz
'x, y, z'
'-x+1/2, -y, z+1/2'
'-x, y+1/2, -z+1/2'
'x+1/2, -y+1/2, -z'
'-x, -y, -z'
'x-1/2, y, -z-1/2'
'x, -y-1/2, z-1/2'
'-x-1/2, y-1/2, z'

loop_
_atom_site_label
_atom_site_type_symbol
_atom_site_fract_x
_atom_site_fract_y
_atom_site_fract_z
_atom_site_U_iso_or_equiv
_atom_site_adp_type
_atom_site_occupancy
_atom_site_calc_flag
_atom_site_refinement_flags
_atom_site_disorder_assembly
_atom_site_disorder_group
Se1 Se 0.14551(7) 0.46548(5) 0.44573(3) 0.0576(3) Uani 1 d . . .
Se2 Se 0.41428(7) 0.60983(5) 0.23129(3) 0.0656(3) Uani 1 d . . .
P1 P 0.32772(15) 0.45253(10) 0.38621(7) 0.0393(4) Uani 1 d . . .
C11 C 0.4516(5) 0.3726(4) 0.4107(3) 0.0417(14) Uani 1 d . . .
C12 C 0.5940(6) 0.3898(4) 0.4272(3) 0.0501(15) Uani 1 d . . .
H12A H 0.6292 0.4460 0.4259 0.080 Uiso 1 d R . .
C13 C 0.6855(7) 0.3234(5) 0.4445(3) 0.065(2) Uani 1 d . . .
H13A H 0.7849 0.3338 0.4551 0.080 Uiso 1 d R . .
C14 C 0.6316(8) 0.2445(5) 0.4468(3) 0.068(2) Uani 1 d . . .
H14A H 0.6947 0.1999 0.4596 0.080 Uiso 1 d R . .
C15 C 0.4924(8) 0.2284(4) 0.4313(3) 0.0620(18) Uani 1 d . . .
H15A H 0.4573 0.1723 0.4328 0.080 Uiso 1 d R . .
C16 C 0.4025(7) 0.2916(4) 0.4136(3) 0.0530(16) Uani 1 d . . .
H16A H 0.3033 0.2802 0.4031 0.080 Uiso 1 d R . .
O1 O 0.4332(4) 0.5294(2) 0.38207(19) 0.0431(9) Uani 1 d . . .
O2 O 0.2800(4) 0.4330(3) 0.31143(18) 0.0459(10) Uani 1 d . . .
C1 C 0.5161(7) 0.6674(4) 0.3904(4) 0.066(2) Uani 1 d . . .
H1A H 0.5577 0.6526 0.4330 0.080 Uiso 1 d R . .
H1B H 0.5847 0.6572 0.3551 0.080 Uiso 1 d R . .
H1C H 0.4908 0.7253 0.3907 0.080 Uiso 1 d R . .
C2 C 0.3833(6) 0.6156(4) 0.3791(3) 0.0500(15) Uani 1 d . . .
H2A H 0.3167 0.6248 0.4153 0.080 Uiso 1 d R . .
C3 C 0.3083(6) 0.6307(4) 0.3130(3) 0.0563(18) Uani 1 d . . .
H3A H 0.2209 0.5988 0.3116 0.080 Uiso 1 d R . .
H3B H 0.2816 0.6883 0.3127 0.080 Uiso 1 d R . .
C4 C 0.3479(7) 0.4989(4) 0.2084(3) 0.0609(18) Uani 1 d . . .
H4A H 0.3892 0.4847 0.1656 0.080 Uiso 1 d R . .
H4B H 0.2451 0.5002 0.2029 0.080 Uiso 1 d R . .
C5 C 0.3841(6) 0.4301(4) 0.2572(3) 0.0529(16) Uani 1 d . . .
H5A H 0.4793 0.4389 0.2749 0.080 Uiso 1 d R . .
C6 C 0.3759(9) 0.3456(5) 0.2252(4) 0.092(3) Uani 1 d . . .
H6A H 0.3996 0.3034 0.2575 0.080 Uiso 1 d R . .
H6B H 0.2797 0.3366 0.2088 0.080 Uiso 1 d R . .
H6C H 0.4427 0.3432 0.1883 0.080 Uiso 1 d R . .

loop_
_atom_site_aniso_label
_atom_site_aniso_U_11
_atom_site_aniso_U_22
_atom_site_aniso_U_33
_atom_site_aniso_U_23
_atom_site_aniso_U_13
_atom_site_aniso_U_12
Se1 0.0312(4) 0.0753(5) 0.0662(4) 0.0070(4) 0.0186(3) 0.0022(4)
Se2 0.0528(5) 0.0838(5) 0.0603(4) 0.0176(4) 0.0108(3) -0.0089(4)
P1 0.0207(7) 0.0541(10) 0.0430(8) 0.0005(7) 0.0010(6) -0.0036(7)
C11 0.021(3) 0.065(4) 0.039(3) -0.001(3) 0.002(2) 0.004(3)
C12 0.030(3) 0.067(4) 0.053(3) 0.007(3) 0.004(3) -0.001(3)
C13 0.026(3) 0.109(6) 0.061(4) 0.019(4) 0.000(3) 0.015(4)
C14 0.058(5) 0.082(5) 0.064(4) 0.009(4) 0.010(4) 0.027(4)
C15 0.064(5) 0.052(4) 0.070(4) 0.000(3) 0.009(4) 0.004(4)
C16 0.042(4) 0.056(4) 0.062(4) 0.001(3) -0.004(3) -0.003(3)
O1 0.024(2) 0.052(2) 0.053(2) 0.0027(19) -0.0020(17) -0.008(2)
O2 0.024(2) 0.069(3) 0.044(2) 0.001(2) -0.0004(18) -0.007(2)
C1 0.051(4) 0.065(5) 0.081(5) 0.001(4) -0.005(4) -0.017(4)
C2 0.032(3) 0.058(4) 0.060(4) -0.003(3) 0.009(3) -0.003(3)
C3 0.030(3) 0.066(5) 0.073(4) 0.001(3) 0.003(3) 0.006(3)
C4 0.052(4) 0.085(5) 0.046(4) 0.004(3) -0.003(3) -0.006(4)
C5 0.043(4) 0.071(4) 0.045(3) -0.011(3) 0.003(3) -0.003(3)
C6 0.113(7) 0.097(6) 0.066(5) -0.013(4) 0.000(5) 0.003(6)

loop_
_atom_type_symbol
_atom_type_description
_atom_type_scat_dispersion_real
_atom_type_scat_dispersion_imag
_atom_type_scat_source
C C 0.0033 0.0016 'International Tables Vol C Tables 4.2.6.8 and 6.1.1.4'
H H 0.0000 0.0000 'International Tables Vol C Tables 4.2.6.8 and 6.1.1.4'
O O 0.0106 0.0060 'International Tables Vol C Tables 4.2.6.8 and 6.1.1.4'
P P 0.1023 0.0942 'International Tables Vol C Tables 4.2.6.8 and 6.1.1.4'
Se Se -0.0929 2.2259 'International Tables Vol C Tables 4.2.6.8 and 6.1.1.4'

loop_
_geom_angle_atom_site_label_1
_geom_angle_atom_site_label_2
_geom_angle_atom_site_label_3
_geom_angle
_geom_angle_site_symmetry_1
_geom_angle_site_symmetry_3
_geom_angle_publ_flag
C3 Se2 C4 101.3(3) . . ?
O1 P1 O2 106.3(2) . . ?
O1 P1 C11 100.3(2) . . ?
O2 P1 C11 107.0(2) . . ?
O1 P1 Se1 117.14(16) . . ?
O2 P1 Se1 109.13(15) . . ?
C11 P1 Se1 116.07(19) . . ?
C16 C11 C12 119.5(6) . . ?
C16 C11 P1 118.5(4) . . ?
C12 C11 P1 122.0(5) . . ?
C11 C12 C13 118.6(6) . . ?
C14 C13 C12 119.6(6) . . ?
C15 C14 C13 121.3(7) . . ?
C14 C15 C16 120.1(7) . . ?
C11 C16 C15 120.9(6) . . ?
C2 O1 P1 123.3(3) . . ?
C5 O2 P1 121.3(3) . . ?
O1 C2 C3 109.5(5) . . ?
O1 C2 C1 105.1(5) . . ?
C3 C2 C1 114.7(5) . . ?
C2 C3 Se2 118.1(4) . . ?
C5 C4 Se2 117.0(4) . . ?
O2 C5 C4 107.9(5) . . ?
O2 C5 C6 108.1(5) . . ?
C4 C5 C6 112.4(5) . . ?

loop_
_geom_bond_atom_site_label_1
_geom_bond_atom_site_label_2
_geom_bond_distance
_geom_bond_site_symmetry_2
_geom_bond_publ_flag
Se1 P1 2.0720(15) . ?
Se2 C3 1.927(6) . ?
Se2 C4 1.941(7) . ?
P1 O1 1.578(4) . ?
P1 O2 1.581(4) . ?
P1 C11 1.791(6) . ?
C11 C16 1.381(8) . ?
C11 C12 1.389(7) . ?
C12 C13 1.406(9) . ?
C13 C14 1.365(11) . ?
C14 C15 1.351(9) . ?
C15 C16 1.360(8) . ?
O1 C2 1.463(7) . ?
O2 C5 1.446(6) . ?
C1 C2 1.503(8) . ?
C2 C3 1.504(8) . ?
C4 C5 1.508(9) . ?
C5 C6 1.502(10) . ?

loop_
_geom_torsion_atom_site_label_1
_geom_torsion_atom_site_label_2
_geom_torsion_atom_site_label_3
_geom_torsion_atom_site_label_4
_geom_torsion
_geom_torsion_site_symmetry_1
_geom_torsion_site_symmetry_2
_geom_torsion_site_symmetry_3
_geom_torsion_site_symmetry_4
_geom_torsion_publ_flag
O1 P1 C11 C16 -173.8(4) . . . . ?
O2 P1 C11 C16 -63.1(5) . . . . ?
Se1 P1 C11 C16 58.9(5) . . . . ?
O1 P1 C11 C12 6.6(5) . . . . ?
O2 P1 C11 C12 117.3(5) . . . . ?
Se1 P1 C11 C12 -120.6(4) . . . . ?
C16 C11 C12 C13 1.9(9) . . . . ?
P1 C11 C12 C13 -178.6(4) . . . . ?
C11 C12 C13 C14 -2.1(9) . . . . ?
C12 C13 C14 C15 1.5(10) . . . . ?
C13 C14 C15 C16 -0.6(11) . . . . ?
C12 C11 C16 C15 -1.0(9) . . . . ?
P1 C11 C16 C15 179.4(5) . . . . ?
C14 C15 C16 C11 0.4(10) . . . . ?
O2 P1 O1 C2 83.5(4) . . . . ?
C11 P1 O1 C2 -165.3(4) . . . . ?
Se1 P1 O1 C2 -38.8(4) . . . . ?
O1 P1 O2 C5 45.8(5) . . . . ?
C11 P1 O2 C5 -60.8(5) . . . . ?
Se1 P1 O2 C5 172.9(4) . . . . ?
P1 O1 C2 C3 -67.8(5) . . . . ?
P1 O1 C2 C1 168.4(4) . . . . ?
O1 C2 C3 Se2 -57.3(6) . . . . ?
C1 C2 C3 Se2 60.7(7) . . . . ?
C4 Se2 C3 C2 97.3(5) . . . . ?
C3 Se2 C4 C5 -63.6(5) . . . . ?
P1 O2 C5 C4 -116.3(5) . . . . ?
P1 O2 C5 C6 122.0(5) . . . . ?
Se2 C4 C5 O2 81.1(6) . . . . ?
Se2 C4 C5 C6 -159.9(5) . . . . ?

loop_
_cod_related_entry_id
_cod_related_entry_database
_cod_related_entry_code
1 ChemSpider 4401268
